data_2212717
loop_
_publ_author_name
'Guang Fan'
'San-Ping Chen'
'Sheng-Li Gao'

_publ_section_title
;
 Diaqua(5-methylpyrazine-2-carboxylato-\k^2^<i>N</i>,<i>O</i>)zinc(II)
;
_journal_coeditor_code WK2046
_journal_issue 3
_journal_name_full 'Acta Crystallographica Section E'
_journal_page_first m774
_journal_page_last m775
_journal_paper_doi 10.1107/S1600536807003455
_journal_volume 63
_journal_year 2007
_chemical_formula_iupac '[Zn (C6 H5 N2 O2)2 (H2 O)2]'
_chemical_formula_moiety 'C12 H14 N4 O6 Zn'
_chemical_formula_sum 'C12 H14 N4 O6 Zn'
_chemical_formula_weight 375.64
_chemical_name_systematic
;
Diaqua(5-methylpyrazine-2-carboxylato-\k^2^N,O)zinc(II)
;
_space_group_IT_number 2
_symmetry_cell_setting triclinic
_symmetry_space_group_name_Hall '-P 1'
_symmetry_space_group_name_H-M 'P -1'
_atom_sites_solution_hydrogens 'geom,   except Me and H2O from difmap'
_atom_sites_solution_primary direct
_atom_sites_solution_secondary difmap
_audit_creation_method SHELXL-97
_cell_angle_alpha 104.4180(10)
_cell_angle_beta 91.396(2)
_cell_angle_gamma 108.6120(10)
_cell_formula_units_Z 1
_cell_length_a 5.2511(5)
_cell_length_b 6.4694(6)
_cell_length_c 12.3430(10)
_cell_measurement_reflns_used 157
_cell_measurement_temperature 273(2)
_cell_measurement_theta_max 25
_cell_measurement_theta_min 7.5
_cell_volume 382.39(6)
_computing_cell_refinement 'SAINT (Bruker, 2002)'
_computing_data_collection 'SMART (Bruker, 2002)'
_computing_data_reduction SAINT
_computing_molecular_graphics 'please supply'
_computing_publication_material SHELXL97
_computing_structure_refinement 'SHELXL97 (Sheldrick, 1997a)'
_computing_structure_solution 'SHELXS97 (Sheldrick, 1997a)'
_diffrn_ambient_temperature 273(2)
_diffrn_measured_fraction_theta_full 0.977
_diffrn_measured_fraction_theta_max 0.977
_diffrn_measurement_device_type 'Bruker SMART APEX-II CCD'
_diffrn_measurement_method '\f and \w'
_diffrn_radiation_monochromator graphite
_diffrn_radiation_source 'fine-focus sealed tube'
_diffrn_radiation_type MoK\a
_diffrn_radiation_wavelength 0.71073
_diffrn_reflns_av_R_equivalents 0.0113
_diffrn_reflns_av_sigmaI/netI 0.0192
_diffrn_reflns_limit_h_max 5
_diffrn_reflns_limit_h_min -6
_diffrn_reflns_limit_k_max 7
_diffrn_reflns_limit_k_min -6
_diffrn_reflns_limit_l_max 14
_diffrn_reflns_limit_l_min -14
_diffrn_reflns_number 1871
_diffrn_reflns_theta_full 25.04
_diffrn_reflns_theta_max 25.04
_diffrn_reflns_theta_min 1.71
_diffrn_standards_decay_% 0
_exptl_absorpt_coefficient_mu 1.642
_exptl_absorpt_correction_T_max 0.6967
_exptl_absorpt_correction_T_min 0.6133
_exptl_absorpt_correction_type multi-scan
_exptl_absorpt_process_details '(SADABS; Sheldrick, 1996)'
_exptl_crystal_colour colorless
_exptl_crystal_density_diffrn 1.631
_exptl_crystal_density_method 'not measured'
_exptl_crystal_description block
_exptl_crystal_F_000 192
_exptl_crystal_size_max 0.32
_exptl_crystal_size_mid 0.28
_exptl_crystal_size_min 0.23
_refine_diff_density_max 0.226
_refine_diff_density_min -0.182
_refine_ls_extinction_method none
_refine_ls_goodness_of_fit_ref 1.018
_refine_ls_hydrogen_treatment mixed
_refine_ls_matrix_type full
_refine_ls_number_parameters 115
_refine_ls_number_reflns 1331
_refine_ls_number_restraints 0
_refine_ls_restrained_S_all 1.018
_refine_ls_R_factor_all 0.0207
_refine_ls_R_factor_gt 0.0203
_refine_ls_shift/su_max 0.000
_refine_ls_shift/su_mean 0.000
_refine_ls_structure_factor_coef Fsqd
_refine_ls_weighting_details 'calc w=1/[\s^2^(Fo^2^)+(0.042P)^2^+0.0904P] where P=(Fo^2^+2Fc^2^)/3'
_refine_ls_weighting_scheme calc
_refine_ls_wR_factor_gt 0.0591
_refine_ls_wR_factor_ref 0.0593
_reflns_number_gt 1310
_reflns_number_total 1331
_reflns_threshold_expression I>2\s(I)
_cod_data_source_file wk2046.cif
_cod_data_source_block I
_cod_depositor_comments
;
The following automatic conversions were performed:
'_symmetry_cell_setting' value 'Triclinic' changed to 'triclinic'
according to '/home/saulius/struct/CIF-dictionaries/cif_core.dic'
dictionary named 'cif_core.dic' version 2.4.1 from 2010-06-29.

Automatic conversion script
Id: cif_fix_enum 1527 2010-12-29 10:47:43Z saulius 

The following automatic conversions were performed:

'_symmetry_cell_setting' value 'Triclinic' changed to 'triclinic'
according to /home/saulius/struct/CIF-dictionaries/cif_core.dic
dictionary named 'cif_core.dic' version 2.4.1 from 2010-06-29.

Automatic conversion script
Id: cif_fix_values 1715 2011-07-08 13:25:40Z adriana 
;
_cod_original_cell_volume 382.40(6)
_cod_database_code 2212717
_cod_database_fobs_code 2212717

loop_
_symmetry_equiv_pos_as_xyz
'x, y, z'
'-x, -y, -z'

loop_
_atom_site_type_symbol
_atom_site_label
_atom_site_fract_x
_atom_site_fract_y
_atom_site_fract_z
_atom_site_U_iso_or_equiv
_atom_site_adp_type
_atom_site_calc_flag
_atom_site_refinement_flags
_atom_site_occupancy
Zn Zn1 1.0000 0.5000 0.5000 0.02982(12) Uani d S 1
O O3 0.6255(3) 0.2198(2) 0.43511(13) 0.0405(3) Uani d . 1
N N1 0.9064(3) 0.5255(2) 0.66910(12) 0.0290(3) Uani d . 1
C C4 0.7810(4) 0.6547(3) 0.73405(15) 0.0343(4) Uani d . 1
H H4 0.7180 0.7499 0.7039 0.041 Uiso calc R 1
C C1 0.9955(3) 0.3908(3) 0.71480(14) 0.0297(4) Uani d . 1
C C3 0.7426(4) 0.6501(3) 0.84548(16) 0.0371(4) Uani d . 1
N N2 0.8261(4) 0.5140(3) 0.89106(14) 0.0482(4) Uani d . 1
C C6 0.6085(5) 0.8014(4) 0.91893(19) 0.0537(5) Uani d . 1
H H6A 0.4847 0.7161 0.9607 0.081 Uiso calc R 1
H H6B 0.5119 0.8568 0.8723 0.081 Uiso calc R 1
H H6C 0.7442 0.9270 0.9703 0.081 Uiso calc R 1
C C2 0.9522(4) 0.3856(4) 0.82502(16) 0.0439(5) Uani d . 1
H H2 1.0130 0.2890 0.8549 0.053 Uiso calc R 1
O O1 1.1822(2) 0.2811(2) 0.54302(10) 0.0334(3) Uani d . 1
O O2 1.2439(3) 0.1369(2) 0.68434(11) 0.0434(3) Uani d . 1
C C5 1.1527(3) 0.2553(3) 0.64131(14) 0.0299(4) Uani d . 1
H H3A 0.640(6) 0.100(5) 0.408(2) 0.069(9) Uiso d . 1
H H3B 0.486(5) 0.207(4) 0.465(2) 0.049(7) Uiso d . 1

loop_
_atom_site_aniso_label
_atom_site_aniso_U_11
_atom_site_aniso_U_22
_atom_site_aniso_U_33
_atom_site_aniso_U_12
_atom_site_aniso_U_13
_atom_site_aniso_U_23
Zn1 0.03791(18) 0.03498(18) 0.02665(17) 0.02228(12) 0.01340(11) 0.01206(11)
O3 0.0376(7) 0.0351(7) 0.0532(8) 0.0195(6) 0.0166(6) 0.0091(6)
N1 0.0340(7) 0.0319(7) 0.0277(7) 0.0178(6) 0.0103(6) 0.0101(6)
C4 0.0390(9) 0.0367(9) 0.0350(9) 0.0226(7) 0.0113(7) 0.0096(7)
C1 0.0329(8) 0.0306(8) 0.0296(9) 0.0149(7) 0.0088(7) 0.0090(7)
C3 0.0366(9) 0.0424(10) 0.0327(9) 0.0182(8) 0.0105(7) 0.0037(8)
N2 0.0619(11) 0.0662(11) 0.0310(8) 0.0376(9) 0.0173(8) 0.0164(8)
C6 0.0580(13) 0.0635(14) 0.0439(12) 0.0347(11) 0.0195(10) 0.0022(10)
C2 0.0589(12) 0.0544(12) 0.0350(10) 0.0339(10) 0.0142(9) 0.0208(9)
O1 0.0397(7) 0.0372(7) 0.0335(7) 0.0242(5) 0.0139(5) 0.0118(5)
O2 0.0622(8) 0.0435(7) 0.0400(7) 0.0365(7) 0.0088(6) 0.0138(6)
C5 0.0314(8) 0.0265(8) 0.0335(9) 0.0132(7) 0.0069(7) 0.0067(7)

loop_
_atom_type_symbol
_atom_type_description
_atom_type_scat_dispersion_real
_atom_type_scat_dispersion_imag
_atom_type_scat_source
C C 0.0033 0.0016 'International Tables Vol C Tables 4.2.6.8 and 6.1.1.4'
H H 0.0000 0.0000 'International Tables Vol C Tables 4.2.6.8 and 6.1.1.4'
N N 0.0061 0.0033 'International Tables Vol C Tables 4.2.6.8 and 6.1.1.4'
O O 0.0106 0.0060 'International Tables Vol C Tables 4.2.6.8 and 6.1.1.4'
Zn Zn 0.2839 1.4301 'International Tables Vol C Tables 4.2.6.8 and 6.1.1.4'

loop_
_geom_angle_atom_site_label_1
_geom_angle_atom_site_label_2
_geom_angle_atom_site_label_3
_geom_angle_site_symmetry_1
_geom_angle_site_symmetry_3
_geom_angle
_geom_angle_publ_flag
O1 Zn1 O1 . 2_766 180.00(6) no
O1 Zn1 N1 . . 79.68(5) no
O1 Zn1 N1 2_766 . 100.32(5) no
O1 Zn1 N1 . 2_766 100.32(5) no
O1 Zn1 N1 2_766 2_766 79.68(5) no
N1 Zn1 N1 . 2_766 180.0 no
O1 Zn1 O3 . . 90.92(5) no
O1 Zn1 O3 2_766 . 89.08(5) no
N1 Zn1 O3 . . 91.48(6) no
N1 Zn1 O3 2_766 . 88.52(6) no
O1 Zn1 O3 . 2_766 89.08(5) no
O1 Zn1 O3 2_766 2_766 90.92(5) no
N1 Zn1 O3 . 2_766 88.52(6) no
N1 Zn1 O3 2_766 2_766 91.48(6) no
O3 Zn1 O3 . 2_766 180.00(6) no
Zn1 O3 H3A . . 116(2) no
Zn1 O3 H3B . . 123.1(17) no
H3A O3 H3B . . 111(3) no
C1 N1 C4 . . 117.62(15) no
C1 N1 Zn1 . . 111.69(10) no
C4 N1 Zn1 . . 130.67(12) no
N1 C4 C3 . . 122.05(16) no
N1 C4 H4 . . 119.0 no
C3 C4 H4 . . 119.0 no
N1 C1 C2 . . 119.61(15) no
N1 C1 C5 . . 116.65(14) no
C2 C1 C5 . . 123.70(15) no
N2 C3 C4 . . 120.82(16) no
N2 C3 C6 . . 117.58(18) no
C4 C3 C6 . . 121.60(18) no
C3 N2 C2 . . 116.49(16) no
C3 C6 H6A . . 109.5 no
C3 C6 H6B . . 109.5 no
H6A C6 H6B . . 109.5 no
C3 C6 H6C . . 109.5 no
H6A C6 H6C . . 109.5 no
H6B C6 H6C . . 109.5 no
N2 C2 C1 . . 123.39(17) no
N2 C2 H2 . . 118.3 no
C1 C2 H2 . . 118.3 no
C5 O1 Zn1 . . 115.17(10) no
O2 C5 O1 . . 126.21(15) no
O2 C5 C1 . . 117.02(15) no
O1 C5 C1 . . 116.75(14) no

loop_
_geom_bond_atom_site_label_1
_geom_bond_atom_site_label_2
_geom_bond_site_symmetry_2
_geom_bond_distance
_geom_bond_publ_flag
Zn1 O1 . 2.1018(12) no
Zn1 O1 2_766 2.1018(12) no
Zn1 N1 . 2.1344(14) no
Zn1 N1 2_766 2.1344(14) no
Zn1 O3 . 2.1724(14) no
Zn1 O3 2_766 2.1724(14) no
O3 H3A . 0.79(3) no
O3 H3B . 0.82(3) no
N1 C1 . 1.337(2) no
N1 C4 . 1.349(2) no
C4 C3 . 1.401(3) no
C4 H4 . 0.9300 no
C1 C2 . 1.392(3) no
C1 C5 . 1.541(2) no
C3 N2 . 1.328(3) no
C3 C6 . 1.518(3) no
N2 C2 . 1.354(3) no
C6 H6A . 0.9600 no
C6 H6B . 0.9600 no
C6 H6C . 0.9600 no
C2 H2 . 0.9300 no
O1 C5 . 1.272(2) no
O2 C5 . 1.234(2) no

loop_
_geom_hbond_atom_site_label_D
_geom_hbond_atom_site_label_H
_geom_hbond_atom_site_label_A
_geom_hbond_site_symmetry_A
_geom_hbond_distance_DH
_geom_hbond_distance_HA
_geom_hbond_distance_DA
_geom_hbond_angle_DHA
_geom_hbond_publ_flag
O3 H3B O1 1_455 0.82(3) 2.01(3) 2.798(2) 162(2) y
O3 H3A O2 2_756 0.79(3) 1.94(3) 2.708(2) 161(3) y
